data_1529104
loop_
_publ_author_name
'Chichagov, A.V.'
'Symonov, M.A.'
'Belov, N.V.'

_publ_section_title
;
 Crystal structure of sakhaite, Ca3 Mg (B O3)2 (C O3) (H2 O)x
;
_journal_name_full 'Doklady Akademii Nauk SSSR'
_journal_page_first 576
_journal_page_last 579
_journal_volume 218
_journal_year 1974
_chemical_formula_sum 'C H0.25 B2 Ca3 Mg O9.125'
_chemical_name_systematic 'Ca3 Mg (B O3)2 (C O3) (H2 O)0.125'
_space_group_IT_number 210
_symmetry_space_group_name_Hall 'F 4d 2 3'
_symmetry_space_group_name_H-M 'F 41 3 2'
_cell_angle_alpha 90
_cell_angle_beta 90
_cell_angle_gamma 90
_cell_formula_units_Z 16
_cell_length_a 14.69
_cell_length_b 14.69
_cell_length_c 14.69
_cell_volume 3170.045
_citation_journal_id_ASTM DANKAS
_cod_data_source_file Chichagov_DANKAS_1974_21.cif
_cod_data_source_block C1H0.25B2Ca3Mg1O9.125
_cod_original_cell_volume 3170.044
_cod_original_formula_sum 'C1 H0.25 B2 Ca3 Mg1 O9.125'
_cod_database_code 1529104

loop_
_symmetry_equiv_pos_as_xyz
x,y,z
-y+1/4,x+1/4,z+1/4
-x,-y+1/2,z+1/2
y+3/4,-x+1/4,z+3/4
x,-y,-z
y+1/4,x+1/4,-z+1/4
-x,y+1/2,-z+1/2
-y+3/4,-x+1/4,-z+3/4
z,x,y
-x+1/4,z+1/4,y+1/4
-z,-x+1/2,y+1/2
x+3/4,-z+1/4,y+3/4
z,-x,-y
x+1/4,z+1/4,-y+1/4
-z,x+1/2,-y+1/2
-x+3/4,-z+1/4,-y+3/4
y,z,x
y+1/2,-z,-x+1/2
z+1/4,y+3/4,-x+3/4
-y+1/2,z+1/2,-x
-z+1/4,-y+1/4,-x+1/4
-y,-z,x
z+1/4,-y+3/4,x+3/4
-z+3/4,y+3/4,x+1/4
x,y+1/2,z+1/2
-y+1/4,x+3/4,z+3/4
-x,-y+1,z+1
y+3/4,-x+3/4,z+5/4
x,-y+1/2,-z+1/2
y+1/4,x+3/4,-z+3/4
-x,y+1,-z+1
-y+3/4,-x+3/4,-z+5/4
z,x+1/2,y+1/2
-x+1/4,z+3/4,y+3/4
-z,-x+1,y+1
x+3/4,-z+3/4,y+5/4
z,-x+1/2,-y+1/2
x+1/4,z+3/4,-y+3/4
-z,x+1,-y+1
-x+3/4,-z+3/4,-y+5/4
y,z+1/2,x+1/2
y+1/2,-z+1/2,-x+1
z+1/4,y+5/4,-x+5/4
-y+1/2,z+1,-x+1/2
-z+1/4,-y+3/4,-x+3/4
-y,-z+1/2,x+1/2
z+1/4,-y+5/4,x+5/4
-z+3/4,y+5/4,x+3/4
x+1/2,y,z+1/2
-y+3/4,x+1/4,z+3/4
-x+1/2,-y+1/2,z+1
y+5/4,-x+1/4,z+5/4
x+1/2,-y,-z+1/2
y+3/4,x+1/4,-z+3/4
-x+1/2,y+1/2,-z+1
-y+5/4,-x+1/4,-z+5/4
z+1/2,x,y+1/2
-x+3/4,z+1/4,y+3/4
-z+1/2,-x+1/2,y+1
x+5/4,-z+1/4,y+5/4
z+1/2,-x,-y+1/2
x+3/4,z+1/4,-y+3/4
-z+1/2,x+1/2,-y+1
-x+5/4,-z+1/4,-y+5/4
y+1/2,z,x+1/2
y+1,-z,-x+1
z+3/4,y+3/4,-x+5/4
-y+1,z+1/2,-x+1/2
-z+3/4,-y+1/4,-x+3/4
-y+1/2,-z,x+1/2
z+3/4,-y+3/4,x+5/4
-z+5/4,y+3/4,x+3/4
x+1/2,y+1/2,z
-y+3/4,x+3/4,z+1/4
-x+1/2,-y+1,z+1/2
y+5/4,-x+3/4,z+3/4
x+1/2,-y+1/2,-z
y+3/4,x+3/4,-z+1/4
-x+1/2,y+1,-z+1/2
-y+5/4,-x+3/4,-z+3/4
z+1/2,x+1/2,y
-x+3/4,z+3/4,y+1/4
-z+1/2,-x+1,y+1/2
x+5/4,-z+3/4,y+3/4
z+1/2,-x+1/2,-y
x+3/4,z+3/4,-y+1/4
-z+1/2,x+1,-y+1/2
-x+5/4,-z+3/4,-y+3/4
y+1/2,z+1/2,x
y+1,-z+1/2,-x+1/2
z+3/4,y+5/4,-x+3/4
-y+1,z+1,-x
-z+3/4,-y+3/4,-x+1/4
-y+1/2,-z+1/2,x
z+3/4,-y+5/4,x+3/4
-z+5/4,y+5/4,x+1/4

loop_
_atom_site_label
_atom_site_type_symbol
_atom_site_fract_x
_atom_site_fract_y
_atom_site_fract_z
_atom_site_occupancy
_atom_site_U_iso_or_equiv
O2 O-2 0.264 0.124 0.116 1 0.0
Mg1 Mg+2 0.125 0.125 0.125 1 0.0
O3 O-2 0.25 0.25 0.25 0.25 0.0
C1 C+4 0.125 0.125 0.625 1 0.0
B1 B+3 0.341 0.341 0.341 1 0.0
O1 O-2 0.186 0.064 0.625 1 0.0
Ca1 Ca+2 0.239 0 0 1 0.0
